data_4343717
loop_
_publ_author_name
'Ishaque Khan, M.'
'Tabussum, S.'
'Zheng, C.'

_publ_section_title
;
 Synthesis and characterisation of decavanadates: X-ray crystal structures
 of (H3 O)2 (M (H2 O)6)2 (V10 O28 H6) * 4(H2 O) (M = Co, Ni) and Na (H3 N
 (C H2)2 N H3)2.5 (V10 O28) * 5(H2 O)
;
_journal_name_full
;
Synthesis and Reactivity in Inorganic and Metal-Organic Chemistry
;
_journal_page_first 1773
_journal_page_last 1790
_journal_volume 30
_journal_year 2000
_chemical_formula_sum 'C5 H35 N5 Na O33 V10'
_chemical_name_systematic 'Na (H3 N (C H2)2 N H3)2.5 (V10 O28) (H2 O)5'
_space_group_IT_number 2
_symmetry_space_group_name_Hall '-P 1'
_symmetry_space_group_name_H-M 'P -1'
_cell_angle_alpha 82.518
_cell_angle_beta 78.564
_cell_angle_gamma 78.841
_cell_formula_units_Z 2
_cell_length_a 10.5127
_cell_length_b 10.6165
_cell_length_c 15.683
_cell_volume 1675.470
_citation_journal_id_ASTM SRIMCN
_cod_data_source_file IshaqueKhan_SRIMCN_2000_538.cif
_cod_data_source_block C5H35N5Na1O33V10
_cod_original_cell_volume 1675.47
_cod_original_formula_sum 'C5 H35 N5 Na1 O33 V10'
_cod_database_code 4343717

loop_
_symmetry_equiv_pos_as_xyz
x,y,z
-x,-y,-z

loop_
_atom_site_label
_atom_site_type_symbol
_atom_site_fract_x
_atom_site_fract_y
_atom_site_fract_z
_atom_site_occupancy
_atom_site_U_iso_or_equiv
V7 V+5 0.2623 0.9195 0.9415 1 0.0
O2 O-2 0.1175 0.6778 0.4841 1 0.0
V2 V+5 0.5503 0.5607 0.3996 1 0.0
O3 O-2 0.2612 0.5249 0.3658 1 0.0
O16 O-2 0.2762 0.8897 0.157 1 0.0
O28 O-2 0.8741 0.7952 0.9566 1 0.0
N2 N-3 0.2514 0.8865 0.3384 1 0.0
O33 O-2 0.7579 0.3426 0.1986 1 0.0
O15 O-2 0.2429 0.6401 0.1708 1 0.0
V5 V+5 0.6046 0.6129 0.6656 1 0.0
Na1 Na+1 0.005 0.396 0.186 1 0.0
N5 N-3 -0.0544 0.2728 0.3202 1 0.0
O24 O-2 0.1493 0.086 0.8962 1 0.0
N4 N-3 0.0133 0.6014 0.3227 1 0.0
O14 O-2 0.4431 0.7257 0.6556 1 0.0
V8 V+5 -0.0202 0.8504 0.0046 1 0.0
O8 O-2 0.6964 0.7292 0.5957 1 0.0
O18 O-2 0.3734 0.8955 0.8566 1 0.0
O6 O-2 0.386 0.6766 0.4345 1 0.0
V3 V+5 0.6957 0.7302 0.48 1 0.0
V9 V+5 0.0511 0.0087 0.8214 1 0.0
O11 O-2 0.3103 0.582 0.5857 1 0.0
N1 N-3 0.5569 0.0103 0.3381 1 0.0
N3 N-3 0.5717 0.6407 0.9439 1 0.0
O12 O-2 0.6233 0.6329 0.7612 1 0.0
O1 O-2 0.1806 0.4221 0.5286 1 0.0
O30 O-2 0.7398 0.703 0.1823 1 0.0
V10 V+5 0.7709 0.9422 0.8889 1 0.0
O21 O-2 0.0569 0.7212 0.0609 1 0.0
O7 O-2 0.7841 0.8358 0.4324 1 0.0
O26 O-2 0.6836 0.8624 0.8513 1 0.0
C2 C+3 0.3263 0.9868 0.3486 1 0.0
O29 O-2 0.8274 0.5381 0.9848 1 0.0
O13 O-2 0.5643 0.5747 0.5317 1 0.0
C3 C+3 0.5039 0.5313 0.9529 1 0.0
O9 O-2 0.5242 0.8284 0.4926 1 0.0
O5 O-2 0.6462 0.6758 0.3713 1 0.0
O32 O-2 -0.0048 0.9882 0.4133 1 0.0
V6 V+5 0.1848 0.7763 0.1248 1 0.0
C4 C+3 -0.0226 0.5046 0.2765 1 0.0
O22 O-2 0.0891 0.9634 0.0512 1 0.0
O31 O-2 0.4665 0.2098 0.9112 1 0.0
O4 O-2 0.5142 0.5251 0.3073 1 0.0
O23 O-2 0.1671 0.9846 0.7387 1 0.0
V1 V+5 0.245 0.5663 0.4772 1 0.0
O17 O-2 0.0363 0.8292 0.2063 1 0.0
O20 O-2 0.2932 0.7772 0.0126 1 0.0
V4 V+5 0.3947 0.7391 0.5472 1 0.0
O25 O-2 0.1161 0.8606 0.9047 1 0.0
O10 O-2 0.2669 0.8488 0.5558 1 0.0
O27 O-2 -0.0718 0.9247 0.8037 1 0.0
O19 O-2 0.3295 0.0222 0.0025 1 0.0
C5 C+3 0.0353 0.367 0.3127 1 0.0
C1 C+3 0.4667 0.9511 0.3016 1 0.0
